data_4502040
loop_
_publ_author_name
'Lipstman, Sophia'
'Goldberg, Israel'

_publ_section_title
;
 Versatile Molecular Recognition Features of Tetra(3-pyridyl)porphyrin in
 Crystal Engineering
;
_journal_issue 10
_journal_name_full 'Crystal Growth &amp; Design'
_journal_page_first 4596
_journal_paper_doi 10.1021/cg1008973
_journal_volume 10
_journal_year 2010
_chemical_formula_moiety 'C40 H24 Cl2 N8 Sn'
_chemical_formula_sum 'C40 H24 Cl2 N8 Sn'
_chemical_formula_weight 806.26
_chemical_name_systematic
; 
 ? 
;
_space_group_IT_number 14
_symmetry_cell_setting monoclinic
_symmetry_space_group_name_Hall '-P 2ybc'
_symmetry_space_group_name_H-M 'P 1 21/c 1'
_atom_sites_solution_hydrogens geom
_atom_sites_solution_primary direct
_atom_sites_solution_secondary difmap
_audit_creation_method SHELXL-97
_cell_angle_alpha 90.00
_cell_angle_beta 114.007(3)
_cell_angle_gamma 90.00
_cell_formula_units_Z 2
_cell_length_a 11.2219(6)
_cell_length_b 12.9085(6)
_cell_length_c 12.6121(4)
_cell_measurement_reflns_used 4361
_cell_measurement_temperature 110(2)
_cell_measurement_theta_max 27.89
_cell_measurement_theta_min 2.37
_cell_volume 1668.92(14)
_computing_cell_refinement Denzo
_computing_data_collection 'Collect, Nonius B.V.'
_computing_data_reduction 'Denzo & Scalepack'
_computing_structure_refinement 'SHELXL-97 (Sheldrick, 1997)'
_computing_structure_solution SIR-97
_diffrn_ambient_temperature 110(2)
_diffrn_detector_area_resol_mean 12.8
_diffrn_measured_fraction_theta_full 0.992
_diffrn_measured_fraction_theta_max 0.992
_diffrn_measurement_device_type 'Nonius KappaCCD'
_diffrn_measurement_method '1 deg. \f and \w scans'
_diffrn_radiation_monochromator graphite
_diffrn_radiation_source 'fine-focus sealed tube'
_diffrn_radiation_type MoK\a
_diffrn_radiation_wavelength 0.71073
_diffrn_reflns_av_R_equivalents 0.0520
_diffrn_reflns_av_sigmaI/netI 0.0528
_diffrn_reflns_limit_h_max 14
_diffrn_reflns_limit_h_min 0
_diffrn_reflns_limit_k_max 16
_diffrn_reflns_limit_k_min 0
_diffrn_reflns_limit_l_max 15
_diffrn_reflns_limit_l_min -16
_diffrn_reflns_number 13150
_diffrn_reflns_theta_full 27.89
_diffrn_reflns_theta_max 27.89
_diffrn_reflns_theta_min 2.37
_diffrn_standards_number 0
_exptl_absorpt_coefficient_mu 0.970
_exptl_absorpt_correction_T_max 0.9092
_exptl_absorpt_correction_T_min 0.7934
_exptl_absorpt_correction_type multi-scan
_exptl_absorpt_process_details 'Blessing, 1995'
_exptl_crystal_colour red
_exptl_crystal_density_diffrn 1.604
_exptl_crystal_density_method 'not measured'
_exptl_crystal_description needle
_exptl_crystal_F_000 808
_exptl_crystal_size_max 0.25
_exptl_crystal_size_mid 0.10
_exptl_crystal_size_min 0.10
_refine_diff_density_max 0.760
_refine_diff_density_min -0.875
_refine_diff_density_rms 0.107
_refine_ls_extinction_method none
_refine_ls_goodness_of_fit_ref 1.085
_refine_ls_hydrogen_treatment constr
_refine_ls_matrix_type full
_refine_ls_number_parameters 232
_refine_ls_number_reflns 3955
_refine_ls_number_restraints 0
_refine_ls_restrained_S_all 1.085
_refine_ls_R_factor_all 0.0761
_refine_ls_R_factor_gt 0.0523
_refine_ls_shift/su_max 0.000
_refine_ls_shift/su_mean 0.000
_refine_ls_structure_factor_coef Fsqd
_refine_ls_weighting_details 'calc w=1/[\s^2^(Fo^2^)+(0.0437P)^2^+4.0174P] where P=(Fo^2^+2Fc^2^)/3'
_refine_ls_weighting_scheme calc
_refine_ls_wR_factor_gt 0.1099
_refine_ls_wR_factor_ref 0.1187
_reflns_number_gt 3072
_reflns_number_total 3955
_reflns_threshold_expression >2sigma(I)
_cod_data_source_file cg1008973_si_001.cif
_cod_data_source_block 2
_cod_original_cell_volume 1668.93(13)
_cod_original_sg_symbol_H-M 'P 21/c'
_cod_database_code 4502040

loop_
_symmetry_equiv_pos_as_xyz
'x, y, z'
'-x, y+1/2, -z+1/2'
'-x, -y, -z'
'x, -y-1/2, z-1/2'

loop_
_atom_site_label
_atom_site_type_symbol
_atom_site_fract_x
_atom_site_fract_y
_atom_site_fract_z
_atom_site_U_iso_or_equiv
_atom_site_adp_type
_atom_site_occupancy
_atom_site_symmetry_multiplicity
_atom_site_calc_flag
_atom_site_refinement_flags
Sn Sn 0.0000 0.5000 0.0000 0.02492(13) Uani 1 2 d S
Cl Cl -0.17685(11) 0.53611(9) 0.05459(9) 0.0369(3) Uani 1 1 d .
C1 C -0.0743(4) 0.2693(3) 0.0049(3) 0.0236(8) Uani 1 1 d .
C2 C -0.0469(4) 0.1817(3) 0.0825(3) 0.0256(8) Uani 1 1 d .
H2 H -0.0871 0.1154 0.0641 0.031 Uiso 1 1 calc R
C3 C 0.0466(4) 0.2111(3) 0.1865(3) 0.0278(9) Uani 1 1 d .
H3 H 0.0833 0.1694 0.2542 0.033 Uiso 1 1 calc R
C4 C 0.0800(4) 0.3167(3) 0.1756(3) 0.0235(8) Uani 1 1 d .
C5 C 0.1706(4) 0.3779(3) 0.2639(3) 0.0228(8) Uani 1 1 d .
C6 C 0.1984(4) 0.4829(3) 0.2574(3) 0.0227(8) Uani 1 1 d .
C7 C 0.3001(4) 0.5421(3) 0.3451(3) 0.0243(8) Uani 1 1 d .
H7 H 0.3580 0.5176 0.4192 0.029 Uiso 1 1 calc R
C8 C 0.2985(4) 0.6388(3) 0.3028(3) 0.0226(8) Uani 1 1 d .
H8 H 0.3548 0.6941 0.3425 0.027 Uiso 1 1 calc R
C9 C 0.1964(4) 0.6433(3) 0.1873(3) 0.0223(8) Uani 1 1 d .
C10 C 0.1678(4) 0.7276(3) 0.1112(3) 0.0228(8) Uani 1 1 d .
N11 N 0.0053(3) 0.3491(2) 0.0635(3) 0.0230(7) Uani 1 1 d .
N12 N 0.1366(3) 0.5477(2) 0.1632(2) 0.0220(7) Uani 1 1 d .
C13 C 0.2490(4) 0.3234(3) 0.3760(3) 0.0252(8) Uani 1 1 d .
C14 C 0.2272(5) 0.3408(3) 0.4750(3) 0.0349(10) Uani 1 1 d .
H14 H 0.1607 0.3882 0.4712 0.042 Uiso 1 1 calc R
N15 N 0.2976(4) 0.2925(3) 0.5780(3) 0.0416(10) Uani 1 1 d .
C16 C 0.3915(4) 0.2269(3) 0.5800(3) 0.0359(11) Uani 1 1 d .
H16 H 0.4409 0.1920 0.6507 0.043 Uiso 1 1 calc R
C17 C 0.4202(4) 0.2073(3) 0.4871(4) 0.0342(10) Uani 1 1 d .
H17 H 0.4889 0.1613 0.4935 0.041 Uiso 1 1 calc R
C18 C 0.3475(4) 0.2556(3) 0.3836(4) 0.0331(10) Uani 1 1 d .
H18 H 0.3651 0.2424 0.3173 0.040 Uiso 1 1 calc R
C19 C 0.2534(4) 0.8211(3) 0.1536(3) 0.0244(8) Uani 1 1 d .
C20 C 0.3462(4) 0.8425(3) 0.1111(3) 0.0279(9) Uani 1 1 d .
H20 H 0.3519 0.7964 0.0547 0.033 Uiso 1 1 calc R
N21 N 0.4288(3) 0.9224(3) 0.1425(3) 0.0315(8) Uani 1 1 d .
C22 C 0.4186(4) 0.9864(3) 0.2197(4) 0.0337(10) Uani 1 1 d .
H22 H 0.4736 1.0456 0.2409 0.040 Uiso 1 1 calc R
C23 C 0.3336(6) 0.9726(4) 0.2710(5) 0.0478(13) Uani 1 1 d .
H23 H 0.3332 1.0193 0.3291 0.057 Uiso 1 1 calc R
C24 C 0.2467(5) 0.8883(3) 0.2368(4) 0.0404(11) Uani 1 1 d .
H24 H 0.1851 0.8778 0.2697 0.048 Uiso 1 1 calc R

loop_
_atom_site_aniso_label
_atom_site_aniso_U_11
_atom_site_aniso_U_22
_atom_site_aniso_U_33
_atom_site_aniso_U_23
_atom_site_aniso_U_13
_atom_site_aniso_U_12
Sn 0.0277(2) 0.0205(2) 0.02088(19) 0.00155(15) 0.00411(14) -0.00020(17)
Cl 0.0360(6) 0.0384(6) 0.0367(6) 0.0007(4) 0.0151(5) 0.0041(5)
C1 0.0238(19) 0.0205(19) 0.0246(18) 0.0031(14) 0.0081(16) 0.0003(15)
C2 0.026(2) 0.0197(19) 0.0255(19) 0.0047(14) 0.0044(16) -0.0025(16)
C3 0.027(2) 0.022(2) 0.028(2) 0.0065(15) 0.0058(17) -0.0013(16)
C4 0.026(2) 0.0206(19) 0.0199(18) 0.0041(14) 0.0053(15) 0.0010(16)
C5 0.0217(18) 0.0245(19) 0.0186(17) 0.0040(14) 0.0046(15) 0.0022(15)
C6 0.0227(18) 0.024(2) 0.0182(16) 0.0002(13) 0.0054(14) 0.0008(15)
C7 0.0238(19) 0.0263(19) 0.0202(18) -0.0012(15) 0.0062(15) 0.0007(16)
C8 0.0209(18) 0.025(2) 0.0192(17) -0.0038(14) 0.0056(15) -0.0020(15)
C9 0.0198(18) 0.0243(19) 0.0203(17) -0.0014(14) 0.0058(15) -0.0008(15)
C10 0.0247(19) 0.0189(18) 0.0230(18) -0.0012(14) 0.0078(15) -0.0018(15)
N11 0.0238(16) 0.0187(16) 0.0203(15) 0.0010(12) 0.0024(13) -0.0011(13)
N12 0.0256(16) 0.0164(15) 0.0196(15) 0.0029(12) 0.0047(13) -0.0011(13)
C13 0.026(2) 0.0218(19) 0.0212(18) 0.0047(14) 0.0029(15) -0.0052(16)
C14 0.049(3) 0.026(2) 0.027(2) 0.0028(16) 0.0127(19) -0.0024(19)
N15 0.056(3) 0.035(2) 0.0257(18) 0.0019(15) 0.0085(17) -0.0066(19)
C16 0.032(2) 0.035(2) 0.023(2) 0.0081(17) -0.0064(17) -0.0108(19)
C17 0.020(2) 0.039(2) 0.034(2) 0.0135(18) 0.0006(17) 0.0036(18)
C18 0.028(2) 0.040(2) 0.029(2) 0.0132(18) 0.0082(18) 0.0021(19)
C19 0.0246(19) 0.0199(19) 0.0219(18) 0.0029(14) 0.0027(15) -0.0011(15)
C20 0.027(2) 0.032(2) 0.0221(19) -0.0005(16) 0.0064(16) -0.0025(17)
N21 0.0287(18) 0.0338(19) 0.0259(17) 0.0010(14) 0.0047(14) -0.0080(15)
C22 0.036(2) 0.025(2) 0.037(2) 0.0033(17) 0.0112(18) -0.0073(18)
C23 0.059(3) 0.032(3) 0.060(3) -0.020(2) 0.031(3) -0.014(2)
C24 0.047(3) 0.028(2) 0.057(3) -0.011(2) 0.032(2) -0.010(2)

loop_
_atom_type_symbol
_atom_type_description
_atom_type_scat_dispersion_real
_atom_type_scat_dispersion_imag
_atom_type_scat_source
C C 0.0033 0.0016 'International Tables Vol C Tables 4.2.6.8 and 6.1.1.4'
H H 0.0000 0.0000 'International Tables Vol C Tables 4.2.6.8 and 6.1.1.4'
N N 0.0061 0.0033 'International Tables Vol C Tables 4.2.6.8 and 6.1.1.4'
Cl Cl 0.1484 0.1585 'International Tables Vol C Tables 4.2.6.8 and 6.1.1.4'
Sn Sn -0.6537 1.4246 'International Tables Vol C Tables 4.2.6.8 and 6.1.1.4'

loop_
_geom_angle_atom_site_label_1
_geom_angle_atom_site_label_2
_geom_angle_atom_site_label_3
_geom_angle
_geom_angle_site_symmetry_1
_geom_angle_site_symmetry_3
N12 Sn N12 180.0 3_565 .
N12 Sn N11 90.13(11) 3_565 3_565
N12 Sn N11 89.87(11) . 3_565
N12 Sn N11 89.87(11) 3_565 .
N12 Sn N11 90.13(11) . .
N11 Sn N11 180.0 3_565 .
N12 Sn Cl 88.80(9) 3_565 .
N12 Sn Cl 91.20(9) . .
N11 Sn Cl 91.79(9) 3_565 .
N11 Sn Cl 88.21(9) . .
N12 Sn Cl 91.20(9) 3_565 3_565
N12 Sn Cl 88.80(9) . 3_565
N11 Sn Cl 88.21(9) 3_565 3_565
N11 Sn Cl 91.78(9) . 3_565
Cl Sn Cl 179.999(18) . 3_565
N11 C1 C10 125.8(3) . 3_565
N11 C1 C2 108.2(3) . .
C10 C1 C2 126.0(3) 3_565 .
C3 C2 C1 107.6(3) . .
C3 C2 H2 126.2 . .
C1 C2 H2 126.2 . .
C2 C3 C4 107.6(3) . .
C2 C3 H3 126.2 . .
C4 C3 H3 126.2 . .
N11 C4 C5 125.6(3) . .
N11 C4 C3 108.2(3) . .
C5 C4 C3 126.2(3) . .
C6 C5 C4 127.2(3) . .
C6 C5 C13 116.7(3) . .
C4 C5 C13 116.1(3) . .
N12 C6 C5 126.0(3) . .
N12 C6 C7 107.5(3) . .
C5 C6 C7 126.4(3) . .
C8 C7 C6 107.8(3) . .
C8 C7 H7 126.1 . .
C6 C7 H7 126.1 . .
C7 C8 C9 108.2(3) . .
C7 C8 H8 125.9 . .
C9 C8 H8 125.9 . .
N12 C9 C10 126.1(3) . .
N12 C9 C8 107.6(3) . .
C10 C9 C8 126.2(3) . .
C9 C10 C1 126.8(3) . 3_565
C9 C10 C19 116.5(3) . .
C1 C10 C19 116.4(3) 3_565 .
C1 N11 C4 108.4(3) . .
C1 N11 Sn 125.7(2) . .
C4 N11 Sn 125.6(2) . .
C9 N12 C6 108.8(3) . .
C9 N12 Sn 125.2(2) . .
C6 N12 Sn 125.1(2) . .
C18 C13 C14 118.0(4) . .
C18 C13 C5 120.5(4) . .
C14 C13 C5 121.5(4) . .
N15 C14 C13 122.5(4) . .
N15 C14 H14 118.8 . .
C13 C14 H14 118.8 . .
C16 N15 C14 116.8(4) . .
N15 C16 C17 124.0(4) . .
N15 C16 H16 118.0 . .
C17 C16 H16 118.0 . .
C16 C17 C18 118.5(4) . .
C16 C17 H17 120.8 . .
C18 C17 H17 120.8 . .
C17 C18 C13 120.1(4) . .
C17 C18 H18 119.9 . .
C13 C18 H18 119.9 . .
C20 C19 C24 116.7(4) . .
C20 C19 C10 119.9(4) . .
C24 C19 C10 123.3(4) . .
N21 C20 C19 125.6(4) . .
N21 C20 H20 117.2 . .
C19 C20 H20 117.2 . .
C22 N21 C20 116.5(4) . .
N21 C22 C23 123.8(4) . .
N21 C22 H22 118.1 . .
C23 C22 H22 118.1 . .
C22 C23 C24 119.1(4) . .
C22 C23 H23 120.4 . .
C24 C23 H23 120.4 . .
C19 C24 C23 118.2(4) . .
C19 C24 H24 120.9 . .
C23 C24 H24 120.9 . .

loop_
_geom_bond_atom_site_label_1
_geom_bond_atom_site_label_2
_geom_bond_distance
_geom_bond_site_symmetry_2
Sn N12 2.097(3) 3_565
Sn N12 2.097(3) .
Sn N11 2.098(3) 3_565
Sn N11 2.098(3) .
Sn Cl 2.3962(11) .
Sn Cl 2.3962(11) 3_565
C1 N11 1.367(5) .
C1 C10 1.414(5) 3_565
C1 C2 1.444(5) .
C2 C3 1.359(5) .
C2 H2 0.9500 .
C3 C4 1.435(5) .
C3 H3 0.9500 .
C4 N11 1.383(4) .
C4 C5 1.407(5) .
C5 C6 1.401(5) .
C5 C13 1.502(5) .
C6 N12 1.386(5) .
C6 C7 1.443(5) .
C7 C8 1.354(5) .
C7 H7 0.9500 .
C8 C9 1.442(5) .
C8 H8 0.9500 .
C9 N12 1.378(5) .
C9 C10 1.399(5) .
C10 C1 1.414(5) 3_565
C10 C19 1.499(5) .
C13 C18 1.382(6) .
C13 C14 1.385(6) .
C14 N15 1.366(5) .
C14 H14 0.9500 .
N15 C16 1.345(6) .
C16 C17 1.359(7) .
C16 H16 0.9500 .
C17 C18 1.375(5) .
C17 H17 0.9500 .
C18 H18 0.9500 .
C19 C20 1.380(6) .
C19 C24 1.387(6) .
C20 N21 1.334(5) .
C20 H20 0.9500 .
N21 C22 1.316(6) .
C22 C23 1.365(7) .
C22 H22 0.9500 .
C23 C24 1.407(6) .
C23 H23 0.9500 .
C24 H24 0.9500 .
